data_4510619
loop_
_publ_author_name
'Di Salvo, Florencia'
'Paterakis, Christos'
'Tsang, Min Ying'
'Garc\'ia, Yolanda'
'Vi\~nas, Clara'
'Teixidor, Francesc'
'Giner Planas, Jos\'e'
'Light, Mark E.'
'Hursthouse, Michael B.'
'Choquesillo-Lazarte, Duane'

_publ_section_title
;
 Synthesis and Crystallographic Studies of Disubstituted Carboranyl
 Alcohol Derivatives: Prevailing Chiral Recognition?
;
_journal_issue 4
_journal_name_full 'Crystal Growth &amp; Design'
_journal_page_first 1473
_journal_paper_doi 10.1021/cg400082z
_journal_volume 13
_journal_year 2013
_chemical_formula_moiety 'C14 H22 B10 N2 O2, C H4 O'
_chemical_formula_sum 'C15 H26 B10 N2 O3'
_chemical_formula_weight 390.48
_chemical_name_common anti-1a.MeOH
_chemical_name_systematic
;
 ?
;
_space_group_IT_number 15
_space_group_name_Hall '-C 2yc'
_symmetry_cell_setting monoclinic
_symmetry_space_group_name_Hall '-C 2yc'
_symmetry_space_group_name_H-M 'C 1 2/c 1'
_atom_sites_solution_hydrogens geom
_atom_sites_solution_primary direct
_atom_sites_solution_secondary difmap
_audit_creation_method SHELXL-97
_cell_angle_alpha 90.00
_cell_angle_beta 111.289(9)
_cell_angle_gamma 90.00
_cell_formula_units_Z 16
_cell_length_a 28.260(2)
_cell_length_b 16.0016(8)
_cell_length_c 20.5751(16)
_cell_measurement_reflns_used 5674
_cell_measurement_temperature 293(2)
_cell_measurement_theta_max 28.9458
_cell_measurement_theta_min 3.7578
_cell_volume 8669.3(11)
_computing_cell_refinement
;
        CrysAlisPro, Agilent Technologies,
        Version 1.171.35.19 (release 27-10-2011 CrysAlis171 .NET)
        (compiled Oct 27 2011,15:02:11)
;
_computing_data_collection
;
        CrysAlisPro, Agilent Technologies,
        Version 1.171.35.19 (release 27-10-2011 CrysAlis171 .NET)
        (compiled Oct 27 2011,15:02:11)
;
_computing_data_reduction
;
        CrysAlisPro, Agilent Technologies,
        Version 1.171.35.19 (release 27-10-2011 CrysAlis171 .NET)
        (compiled Oct 27 2011,15:02:11)
;
_computing_structure_refinement 'SHELXL-97 (Sheldrick, 2008)'
_diffrn_ambient_temperature 293(2)
_diffrn_detector_area_resol_mean 16.1158
_diffrn_measured_fraction_theta_full 0.966
_diffrn_measured_fraction_theta_max 0.966
_diffrn_measurement_device_type 'Xcalibur, Eos, Gemini'
_diffrn_measurement_method '\w scans'
_diffrn_radiation_monochromator graphite
_diffrn_radiation_source 'Enhance (Mo) X-ray Source'
_diffrn_radiation_type MoK\a
_diffrn_radiation_wavelength 0.71073
_diffrn_reflns_av_R_equivalents 0.0000
_diffrn_reflns_av_sigmaI/netI 0.0617
_diffrn_reflns_limit_h_max 32
_diffrn_reflns_limit_h_min -36
_diffrn_reflns_limit_k_max 20
_diffrn_reflns_limit_k_min 0
_diffrn_reflns_limit_l_max 26
_diffrn_reflns_limit_l_min 0
_diffrn_reflns_number 9613
_diffrn_reflns_theta_full 27.48
_diffrn_reflns_theta_max 27.48
_diffrn_reflns_theta_min 3.77
_exptl_absorpt_coefficient_mu 0.072
_exptl_absorpt_correction_T_max 0.9871
_exptl_absorpt_correction_T_min 0.9815
_exptl_absorpt_correction_type multi-scan
_exptl_absorpt_process_details
;
        CrysAlisPro, Agilent Technologies,
        Version 1.171.35.19 (release 27-10-2011 CrysAlis171 .NET)
        (compiled Oct 27 2011,15:02:11)
        Empirical absorption correction using spherical harmonics,
 implemented in SCALE3 ABSPACK scaling algorithm.
;
_exptl_crystal_colour Colourless
_exptl_crystal_density_diffrn 1.197
_exptl_crystal_density_method 'not measured'
_exptl_crystal_description 'Hexagonal Prism'
_exptl_crystal_F_000 3264
_exptl_crystal_size_max 0.26
_exptl_crystal_size_mid 0.19
_exptl_crystal_size_min 0.18
_refine_diff_density_max 0.556
_refine_diff_density_min -0.390
_refine_diff_density_rms 0.065
_refine_ls_extinction_method none
_refine_ls_goodness_of_fit_ref 1.082
_refine_ls_hydrogen_treatment constr
_refine_ls_matrix_type full
_refine_ls_number_parameters 552
_refine_ls_number_reflns 9613
_refine_ls_number_restraints 30
_refine_ls_restrained_S_all 1.088
_refine_ls_R_factor_all 0.1178
_refine_ls_R_factor_gt 0.0818
_refine_ls_shift/su_max 0.003
_refine_ls_shift/su_mean 0.000
_refine_ls_structure_factor_coef Fsqd
_refine_ls_weighting_details 'calc w=1/[\s^2^(Fo^2^)+(0.1303P)^2^+3.0264P] where P=(Fo^2^+2Fc^2^)/3'
_refine_ls_weighting_scheme calc
_refine_ls_wR_factor_gt 0.2251
_refine_ls_wR_factor_ref 0.2529
_reflns_number_gt 6185
_reflns_number_total 9613
_reflns_threshold_expression >2\s(I)
_cod_data_source_file cg400082z_si_001.cif
_cod_data_source_block anti_1a_MeOH
_cod_original_cell_volume 8669.3(10)
_cod_database_code 4510619

loop_
_symmetry_equiv_pos_as_xyz
'x, y, z'
'-x, y, -z+1/2'
'x+1/2, y+1/2, z'
'-x+1/2, y+1/2, -z+1/2'
'-x, -y, -z'
'x, -y, z-1/2'
'-x+1/2, -y+1/2, -z'
'x+1/2, -y+1/2, z-1/2'

loop_
_atom_site_label
_atom_site_type_symbol
_atom_site_fract_x
_atom_site_fract_y
_atom_site_fract_z
_atom_site_U_iso_or_equiv
_atom_site_adp_type
_atom_site_occupancy
_atom_site_symmetry_multiplicity
_atom_site_calc_flag
_atom_site_refinement_flags
_atom_site_disorder_assembly
_atom_site_disorder_group
N101 N 0.38980(7) 0.32744(11) 0.67226(9) 0.0488(5) Uani 1 1 d . . .
N102 N 0.38583(7) 0.36544(11) 0.33054(9) 0.0515(5) Uani 1 1 d . . .
O101 O 0.32266(6) 0.26168(9) 0.49659(7) 0.0510(4) Uani 1 1 d . . .
H101 H 0.3328 0.2137 0.5067 0.076 Uiso 1 1 calc R . .
O102 O 0.46306(6) 0.38717(10) 0.50872(8) 0.0534(4) Uani 1 1 d D . .
H102 H 0.4628 0.3640 0.5441 0.080 Uiso 1 1 calc R . .
C101 C 0.34327(7) 0.40762(12) 0.51811(9) 0.0367(4) Uani 1 1 d . . .
C102 C 0.37645(7) 0.44304(12) 0.47010(9) 0.0384(4) Uani 1 1 d . . .
C103 C 0.35423(7) 0.31696(12) 0.54640(10) 0.0383(5) Uani 1 1 d . . .
H103 H 0.3896 0.3036 0.5532 0.046 Uiso 1 1 calc R . .
C104 C 0.34796(8) 0.30997(12) 0.61645(10) 0.0394(5) Uani 1 1 d . . .
C105 C 0.30205(8) 0.28904(13) 0.62150(12) 0.0482(5) Uani 1 1 d . . .
H105 H 0.2743 0.2748 0.5819 0.058 Uiso 1 1 calc R . .
C106 C 0.29813(10) 0.28959(15) 0.68632(13) 0.0620(6) Uani 1 1 d . . .
H106 H 0.2676 0.2759 0.6912 0.074 Uiso 1 1 calc R . .
C107 C 0.33978(11) 0.31056(17) 0.74338(13) 0.0684(7) Uani 1 1 d . . .
H107 H 0.3377 0.3128 0.7874 0.082 Uiso 1 1 calc R . .
C108 C 0.38479(11) 0.32825(15) 0.73483(12) 0.0612(7) Uani 1 1 d . . .
H108 H 0.4130 0.3414 0.7741 0.073 Uiso 1 1 calc R . .
C109 C 0.41409(8) 0.38221(13) 0.45592(10) 0.0417(5) Uani 1 1 d . . .
H109 H 0.4013 0.3250 0.4541 0.050 Uiso 1 1 calc R . .
C110 C 0.41928(8) 0.40258(12) 0.38678(10) 0.0410(5) Uani 1 1 d . . .
C111 C 0.45578(9) 0.45853(14) 0.38307(12) 0.0511(6) Uani 1 1 d . . .
H111 H 0.4790 0.4823 0.4232 0.061 Uiso 1 1 calc R . .
C112 C 0.45661(10) 0.47803(17) 0.31799(13) 0.0627(7) Uani 1 1 d . . .
H112 H 0.4805 0.5154 0.3138 0.075 Uiso 1 1 calc R . .
C113 C 0.42193(11) 0.44193(17) 0.25980(13) 0.0670(7) Uani 1 1 d . . .
H113 H 0.4216 0.4551 0.2156 0.080 Uiso 1 1 calc R . .
C114 C 0.38754(11) 0.38586(16) 0.26790(12) 0.0646(7) Uani 1 1 d . . .
H114 H 0.3644 0.3609 0.2283 0.078 Uiso 1 1 calc R . .
B103 B 0.39112(9) 0.47847(14) 0.55467(11) 0.0389(5) Uani 1 1 d . . .
H10A H 0.4267 0.4634 0.5979 0.047 Uiso 1 1 calc R . .
B104 B 0.33220(9) 0.48691(15) 0.56722(12) 0.0433(5) Uani 1 1 d . . .
H104 H 0.3293 0.4786 0.6187 0.052 Uiso 1 1 calc R . .
B105 B 0.28418(9) 0.45055(16) 0.49049(12) 0.0450(6) Uani 1 1 d . . .
H10B H 0.2504 0.4181 0.4925 0.054 Uiso 1 1 calc R . .
B106 B 0.31279(9) 0.42102(16) 0.42912(12) 0.0423(6) Uani 1 1 d . . .
H10C H 0.2981 0.3696 0.3917 0.051 Uiso 1 1 calc R . .
B107 B 0.38922(10) 0.54710(15) 0.48526(12) 0.0444(6) Uani 1 1 d . . .
H10D H 0.4236 0.5776 0.4834 0.053 Uiso 1 1 calc R . .
B108 B 0.36118(10) 0.57652(15) 0.54663(13) 0.0490(6) Uani 1 1 d . . .
H10E H 0.3774 0.6266 0.5849 0.059 Uiso 1 1 calc R . .
B109 B 0.29388(10) 0.56014(16) 0.50606(13) 0.0515(6) Uani 1 1 d . . .
H10F H 0.2662 0.6000 0.5175 0.062 Uiso 1 1 calc R . .
B110 B 0.28167(10) 0.51899(17) 0.42097(13) 0.0513(7) Uani 1 1 d . . .
H110 H 0.2458 0.5317 0.3775 0.062 Uiso 1 1 calc R . .
B111 B 0.34028(10) 0.51249(16) 0.40840(13) 0.0467(6) Uani 1 1 d . . .
H11A H 0.3428 0.5210 0.3567 0.056 Uiso 1 1 calc R . .
B112 B 0.32924(11) 0.59701(16) 0.45602(14) 0.0525(7) Uani 1 1 d . . .
H11B H 0.3244 0.6612 0.4354 0.063 Uiso 1 1 calc R . .
N201 N 0.61920(7) 0.88362(11) 0.44551(8) 0.0437(4) Uani 1 1 d . . .
N202 N 0.62098(8) 0.84018(14) 0.79388(11) 0.0699(6) Uani 1 1 d . . .
O201 O 0.54141(6) 0.90020(11) 0.54764(8) 0.0561(4) Uani 1 1 d . . .
H201 H 0.5256 0.8577 0.5304 0.084 Uiso 1 1 calc R . .
O202 O 0.67062(6) 0.77892(9) 0.66489(7) 0.0509(4) Uani 1 1 d . . .
H202 H 0.6598 0.7315 0.6655 0.076 Uiso 1 1 calc R . .
C201 C 0.62524(7) 0.96074(11) 0.59433(9) 0.0363(4) Uani 1 1 d . . .
C202 C 0.65680(7) 0.92516(12) 0.67653(9) 0.0355(4) Uani 1 1 d . . .
C203 C 0.58970(8) 0.89796(13) 0.54183(10) 0.0398(5) Uani 1 1 d . . .
H203 H 0.6038 0.8416 0.5532 0.048 Uiso 1 1 calc R . .
C204 C 0.58507(8) 0.91930(12) 0.46787(10) 0.0396(5) Uani 1 1 d . . .
C205 C 0.54689(8) 0.97235(14) 0.42665(11) 0.0481(5) Uani 1 1 d . . .
H205 H 0.5233 0.9950 0.4435 0.058 Uiso 1 1 calc R . .
C206 C 0.54500(9) 0.99038(16) 0.36009(12) 0.0584(6) Uani 1 1 d . . .
H206 H 0.5202 1.0261 0.3315 0.070 Uiso 1 1 calc R . .
C207 C 0.58007(10) 0.95504(17) 0.33647(12) 0.0610(7) Uani 1 1 d . . .
H207 H 0.5794 0.9662 0.2918 0.073 Uiso 1 1 calc R . .
C208 C 0.61636(9) 0.90256(15) 0.38067(12) 0.0557(6) Uani 1 1 d . . .
H208 H 0.6402 0.8790 0.3646 0.067 Uiso 1 1 calc R . .
C209 C 0.64470(8) 0.83475(12) 0.69236(10) 0.0397(5) Uani 1 1 d . . .
H209 H 0.6082 0.8253 0.6687 0.048 Uiso 1 1 calc R . .
C210 C 0.65797(8) 0.82060(12) 0.77005(10) 0.0421(5) Uani 1 1 d . . .
C211 C 0.70357(9) 0.78727(15) 0.81197(12) 0.0543(6) Uani 1 1 d . . .
H211 H 0.7283 0.7746 0.7936 0.065 Uiso 1 1 calc R . .
C212 C 0.71248(12) 0.77265(18) 0.88161(13) 0.0724(8) Uani 1 1 d . . .
H212 H 0.7430 0.7492 0.9104 0.087 Uiso 1 1 calc R . .
C213 C 0.67671(14) 0.79261(18) 0.90714(14) 0.0841(10) Uani 1 1 d . . .
H213 H 0.6820 0.7837 0.9539 0.101 Uiso 1 1 calc R . .
C214 C 0.63183(13) 0.82667(19) 0.86292(15) 0.0879(8) Uani 1 1 d . . .
H214 H 0.6075 0.8413 0.8815 0.105 Uiso 1 1 calc R . .
B203 B 0.60775(9) 0.99535(15) 0.66291(12) 0.0417(5) Uani 1 1 d . . .
H20A H 0.5716 0.9795 0.6687 0.050 Uiso 1 1 calc R . .
B204 B 0.61082(11) 1.06393(15) 0.59662(13) 0.0489(6) Uani 1 1 d . . .
H204 H 0.5765 1.0934 0.5593 0.059 Uiso 1 1 calc R . .
B205 B 0.66181(10) 1.03154(15) 0.57121(13) 0.0456(6) Uani 1 1 d . . .
H20B H 0.6608 1.0406 0.5177 0.055 Uiso 1 1 calc R . .
B206 B 0.68930(9) 0.94112(15) 0.61993(12) 0.0406(5) Uani 1 1 d . . .
H20C H 0.7054 0.8908 0.5979 0.049 Uiso 1 1 calc R . .
B207 B 0.66515(9) 1.00430(15) 0.73562(12) 0.0420(5) Uani 1 1 d . . .
H20D H 0.6665 0.9953 0.7893 0.050 Uiso 1 1 calc R . .
B208 B 0.63650(10) 1.09295(16) 0.68594(13) 0.0516(7) Uani 1 1 d . . .
H20E H 0.6190 1.1423 0.7070 0.062 Uiso 1 1 calc R . .
B209 B 0.66998(11) 1.11576(16) 0.62949(14) 0.0539(7) Uani 1 1 d . . .
H20F H 0.6744 1.1802 0.6140 0.065 Uiso 1 1 calc R . .
B210 B 0.71932(10) 1.03926(16) 0.64484(13) 0.0485(6) Uani 1 1 d . . .
H210 H 0.7558 1.0536 0.6396 0.058 Uiso 1 1 calc R . .
B211 B 0.71554(9) 0.96970(15) 0.71016(12) 0.0423(6) Uani 1 1 d . . .
H21A H 0.7491 0.9379 0.7468 0.051 Uiso 1 1 calc R . .
B212 B 0.70392(10) 1.07851(16) 0.71586(13) 0.0491(6) Uani 1 1 d . . .
H21B H 0.7304 1.1186 0.7562 0.059 Uiso 1 1 calc R . .
O31 O 0.48164(8) 0.32075(13) 0.64200(11) 0.0835(6) Uani 1 1 d . . .
H31 H 0.4702 0.3318 0.6724 0.125 Uiso 1 1 calc R . .
C31 C 0.49857(15) 0.2368(2) 0.6494(2) 0.1083(14) Uani 1 1 d . . .
H31A H 0.5222 0.2279 0.6960 0.162 Uiso 1 1 calc R . .
H31B H 0.5150 0.2255 0.6168 0.162 Uiso 1 1 calc R . .
H31C H 0.4700 0.2000 0.6403 0.162 Uiso 1 1 calc R . .
O41A O 0.50902(15) 0.2448(3) 0.4774(3) 0.1541(14) Uani 0.676(4) 1 d PU A 1
H41X H 0.5112 0.2822 0.5056 0.231 Uiso 0.676(4) 1 calc PRD A 1
C41A C 0.5522(2) 0.2388(4) 0.4670(4) 0.1541(14) Uani 0.676(4) 1 d PU A 1
H41A H 0.5591 0.2906 0.4486 0.231 Uiso 0.676(4) 1 calc PR A 1
H41B H 0.5499 0.1946 0.4344 0.231 Uiso 0.676(4) 1 calc PR A 1
H41C H 0.5792 0.2268 0.5104 0.231 Uiso 0.676(4) 1 calc PR A 1
O41B O 0.4893(3) 0.2234(5) 0.3979(5) 0.1541(14) Uani 0.324(4) 1 d PU A 2
H41Y H 0.4651 0.2460 0.4037 0.231 Uiso 0.324(4) 1 calc PR A 2
C41B C 0.5310(3) 0.2635(9) 0.4330(8) 0.1541(14) Uani 0.324(4) 1 d PU A 2
H41D H 0.5593 0.2368 0.4264 0.231 Uiso 0.324(4) 1 calc PR A 2
H41E H 0.5359 0.2631 0.4817 0.231 Uiso 0.324(4) 1 calc PR A 2
H41F H 0.5284 0.3202 0.4168 0.231 Uiso 0.324(4) 1 calc PR A 2

loop_
_atom_site_aniso_label
_atom_site_aniso_U_11
_atom_site_aniso_U_22
_atom_site_aniso_U_33
_atom_site_aniso_U_23
_atom_site_aniso_U_13
_atom_site_aniso_U_12
N101 0.0525(10) 0.0428(10) 0.0447(9) 0.0060(7) 0.0099(8) 0.0009(8)
N102 0.0640(11) 0.0417(10) 0.0529(9) -0.0101(8) 0.0261(8) -0.0116(9)
O101 0.0594(9) 0.0372(8) 0.0484(8) -0.0051(6) 0.0102(7) 0.0023(7)
O102 0.0475(8) 0.0636(10) 0.0489(8) 0.0030(7) 0.0171(6) 0.0075(7)
C101 0.0352(9) 0.0372(10) 0.0372(9) 0.0001(7) 0.0124(7) 0.0041(8)
C102 0.0418(10) 0.0353(10) 0.0378(9) -0.0005(7) 0.0142(8) 0.0000(8)
C103 0.0360(9) 0.0348(10) 0.0432(9) -0.0001(8) 0.0130(8) 0.0020(8)
C104 0.0413(10) 0.0306(9) 0.0452(10) 0.0059(7) 0.0145(8) 0.0053(8)
C105 0.0460(11) 0.0397(11) 0.0619(12) 0.0057(9) 0.0229(9) 0.0050(9)
C106 0.0730(14) 0.0502(13) 0.0785(14) 0.0217(11) 0.0462(11) 0.0159(12)
C107 0.0982(18) 0.0594(15) 0.0593(13) 0.0168(11) 0.0429(13) 0.0224(13)
C108 0.0780(17) 0.0525(14) 0.0444(11) 0.0108(10) 0.0117(11) 0.0054(13)
C109 0.0463(10) 0.0346(10) 0.0470(10) -0.0021(8) 0.0202(8) 0.0024(9)
C110 0.0460(10) 0.0315(10) 0.0482(10) -0.0014(8) 0.0202(8) 0.0004(8)
C111 0.0494(12) 0.0516(13) 0.0526(11) -0.0036(9) 0.0188(9) -0.0083(10)
C112 0.0683(14) 0.0602(14) 0.0652(14) 0.0026(11) 0.0310(11) -0.0183(12)
C113 0.0851(17) 0.0674(16) 0.0519(12) 0.0035(11) 0.0289(12) -0.0176(14)
C114 0.0840(17) 0.0565(14) 0.0513(12) -0.0093(10) 0.0222(12) -0.0191(13)
B103 0.0442(12) 0.0352(11) 0.0348(10) -0.0049(8) 0.0114(9) 0.0030(10)
B104 0.0541(13) 0.0365(12) 0.0412(11) 0.0015(9) 0.0198(10) 0.0113(10)
B105 0.0395(12) 0.0481(13) 0.0459(12) 0.0060(10) 0.0138(9) 0.0087(11)
B106 0.0378(11) 0.0454(13) 0.0395(11) 0.0017(9) 0.0089(9) 0.0032(10)
B107 0.0512(13) 0.0356(12) 0.0452(12) -0.0019(9) 0.0160(10) -0.0030(10)
B108 0.0606(15) 0.0327(12) 0.0520(13) -0.0056(10) 0.0186(11) 0.0057(11)
B109 0.0580(14) 0.0435(13) 0.0541(13) 0.0082(10) 0.0218(11) 0.0180(12)
B110 0.0540(14) 0.0493(14) 0.0474(12) 0.0102(10) 0.0146(11) 0.0140(12)
B111 0.0537(13) 0.0419(13) 0.0434(11) 0.0068(10) 0.0165(10) 0.0055(11)
B112 0.0662(15) 0.0369(12) 0.0569(13) 0.0075(10) 0.0254(12) 0.0120(12)
N201 0.0485(9) 0.0386(9) 0.0465(8) 0.0012(7) 0.0202(7) 0.0055(8)
N202 0.0889(13) 0.0685(13) 0.0743(11) 0.0200(10) 0.0560(10) 0.0189(11)
O201 0.0482(8) 0.0661(10) 0.0585(8) -0.0097(7) 0.0248(7) -0.0109(7)
O202 0.0717(9) 0.0331(7) 0.0588(8) -0.0060(6) 0.0368(7) -0.0018(7)
C201 0.0395(9) 0.0313(9) 0.0403(9) 0.0017(7) 0.0172(7) 0.0032(8)
C202 0.0377(9) 0.0342(9) 0.0353(8) -0.0018(7) 0.0140(7) 0.0010(8)
C203 0.0409(10) 0.0385(10) 0.0397(9) -0.0005(8) 0.0142(8) 0.0008(9)
C204 0.0406(10) 0.0332(10) 0.0437(10) -0.0019(8) 0.0137(8) -0.0011(8)
C205 0.0452(11) 0.0496(12) 0.0492(11) 0.0036(9) 0.0169(9) 0.0073(10)
C206 0.0567(13) 0.0605(14) 0.0558(12) 0.0187(11) 0.0178(10) 0.0127(12)
C207 0.0683(14) 0.0700(16) 0.0502(11) 0.0184(11) 0.0282(10) 0.0084(13)
C208 0.0627(13) 0.0561(14) 0.0595(12) 0.0070(10) 0.0354(10) 0.0089(11)
C209 0.0409(10) 0.0375(10) 0.0431(9) -0.0015(8) 0.0181(8) -0.0020(8)
C210 0.0522(11) 0.0314(10) 0.0475(10) 0.0000(8) 0.0239(9) -0.0052(9)
C211 0.0535(13) 0.0501(13) 0.0546(12) 0.0043(10) 0.0138(10) -0.0120(11)
C212 0.0826(18) 0.0709(16) 0.0521(13) 0.0124(12) 0.0105(13) -0.0281(14)
C213 0.136(3) 0.0624(16) 0.0519(13) 0.0056(12) 0.0313(16) -0.0301(18)
C214 0.139(2) 0.0711(18) 0.0897(16) 0.0121(13) 0.0850(15) 0.0082(17)
B203 0.0410(11) 0.0402(12) 0.0484(11) -0.0064(9) 0.0214(9) 0.0037(10)
B204 0.0592(15) 0.0344(12) 0.0518(13) 0.0036(10) 0.0186(11) 0.0078(11)
B205 0.0494(13) 0.0386(12) 0.0513(12) 0.0048(9) 0.0212(10) -0.0044(10)
B206 0.0404(11) 0.0414(12) 0.0448(11) -0.0003(9) 0.0214(9) -0.0007(10)
B207 0.0478(12) 0.0387(12) 0.0419(11) -0.0090(9) 0.0192(9) -0.0024(10)
B208 0.0610(15) 0.0342(12) 0.0610(14) -0.0084(10) 0.0238(12) 0.0043(11)
B209 0.0646(16) 0.0351(12) 0.0619(15) 0.0015(10) 0.0228(12) -0.0017(12)
B210 0.0483(13) 0.0463(14) 0.0528(13) -0.0020(10) 0.0206(10) -0.0097(11)
B211 0.0390(11) 0.0411(12) 0.0473(12) -0.0051(9) 0.0163(9) -0.0035(10)
B212 0.0531(13) 0.0390(12) 0.0574(13) -0.0085(10) 0.0229(11) -0.0081(11)
O31 0.0699(12) 0.0781(14) 0.0989(14) 0.0038(11) 0.0263(11) -0.0005(11)
C31 0.095(3) 0.072(2) 0.133(3) -0.004(2) 0.011(2) -0.001(2)
O41A 0.136(2) 0.091(2) 0.282(4) -0.024(2) 0.132(2) -0.0121(19)
C41A 0.136(2) 0.091(2) 0.282(4) -0.024(2) 0.132(2) -0.0121(19)
O41B 0.136(2) 0.091(2) 0.282(4) -0.024(2) 0.132(2) -0.0121(19)
C41B 0.136(2) 0.091(2) 0.282(4) -0.024(2) 0.132(2) -0.0121(19)

loop_
_atom_type_symbol
_atom_type_description
_atom_type_scat_dispersion_real
_atom_type_scat_dispersion_imag
_atom_type_scat_source
C C 0.0033 0.0016 'International Tables Vol C Tables 4.2.6.8 and 6.1.1.4'
H H 0.0000 0.0000 'International Tables Vol C Tables 4.2.6.8 and 6.1.1.4'
B B 0.0013 0.0007 'International Tables Vol C Tables 4.2.6.8 and 6.1.1.4'
O O 0.0106 0.0060 'International Tables Vol C Tables 4.2.6.8 and 6.1.1.4'
N N 0.0061 0.0033 'International Tables Vol C Tables 4.2.6.8 and 6.1.1.4'

loop_
_geom_angle_atom_site_label_1
_geom_angle_atom_site_label_2
_geom_angle_atom_site_label_3
_geom_angle
C104 N101 C108 117.0(2)
C110 N102 C114 117.4(2)
C103 O101 H101 109.5
C109 O102 H102 109.5
C103 C101 C102 117.12(15)
C103 C101 B105 122.73(17)
C102 C101 B105 110.82(15)
C103 C101 B103 115.80(15)
C102 C101 B103 61.16(12)
B105 C101 B103 113.68(16)
C103 C101 B104 121.56(16)
C102 C101 B104 110.75(15)
B105 C101 B104 62.12(13)
B103 C101 B104 62.44(13)
C103 C101 B106 117.87(16)
C102 C101 B106 60.54(12)
B105 C101 B106 62.97(13)
B103 C101 B106 113.11(16)
B104 C101 B106 113.79(15)
C109 C102 C101 117.75(15)
C109 C102 B107 122.27(17)
C101 C102 B107 110.24(15)
C109 C102 B111 122.24(17)
C101 C102 B111 110.00(16)
B107 C102 B111 62.22(13)
C109 C102 B106 116.52(16)
C101 C102 B106 60.96(12)
B107 C102 B106 113.73(16)
B111 C102 B106 62.30(14)
C109 C102 B103 117.77(15)
C101 C102 B103 60.20(12)
B107 C102 B103 62.59(13)
B111 C102 B103 113.09(16)
B106 C102 B103 112.66(16)
O101 C103 C104 112.63(17)
O101 C103 C101 109.17(15)
C104 C103 C101 110.40(16)
O101 C103 H103 108.2
C104 C103 H103 108.2
C101 C103 H103 108.2
N101 C104 C105 123.1(2)
N101 C104 C103 115.19(18)
C105 C104 C103 121.74(18)
C106 C105 C104 118.7(2)
C106 C105 H105 120.7
C104 C105 H105 120.7
C107 C106 C105 119.0(2)
C107 C106 H106 120.5
C105 C106 H106 120.5
C106 C107 C108 119.2(2)
C106 C107 H107 120.4
C108 C107 H107 120.4
N101 C108 C107 123.0(2)
N101 C108 H108 118.5
C107 C108 H108 118.5
O102 C109 C110 107.87(17)
O102 C109 C102 111.54(16)
C110 C109 C102 110.43(16)
O102 C109 H109 109.0
C110 C109 H109 109.0
C102 C109 H109 109.0
N102 C110 C111 123.0(2)
N102 C110 C109 115.91(18)
C111 C110 C109 121.09(18)
C112 C111 C110 118.2(2)
C112 C111 H111 120.9
C110 C111 H111 120.9
C113 C112 C111 119.5(2)
C113 C112 H112 120.2
C111 C112 H112 120.2
C112 C113 C114 118.8(2)
C112 C113 H113 120.6
C114 C113 H113 120.6
N102 C114 C113 123.1(2)
N102 C114 H114 118.5
C113 C114 H114 118.5
C101 B103 C102 58.64(12)
C101 B103 B108 105.80(16)
C102 B103 B108 105.41(15)
C101 B103 B104 58.92(13)
C102 B103 B104 105.98(15)
B108 B103 B104 60.22(14)
C101 B103 B107 105.40(15)
C102 B103 B107 58.08(12)
B108 B103 B107 60.24(14)
B104 B103 B107 108.12(16)
C101 B103 H10A 123.6
C102 B103 H10A 123.8
B108 B103 H10A 122.5
B104 B103 H10A 121.8
B107 B103 H10A 122.3
C101 B104 B105 58.41(13)
C101 B104 B109 105.38(16)
B105 B104 B109 60.65(14)
C101 B104 B108 104.91(17)
B105 B104 B108 108.90(17)
B109 B104 B108 60.84(15)
C101 B104 B103 58.64(12)
B105 B104 B103 107.52(17)
B109 B104 B103 108.04(18)
B108 B104 B103 59.36(14)
C101 B104 H104 124.7
B105 B104 H104 121.3
B109 B104 H104 121.6
B108 B104 H104 122.0
B103 B104 H104 122.1
C101 B105 B104 59.46(12)
C101 B105 B110 105.33(18)
B104 B105 B110 107.99(18)
C101 B105 B109 105.57(17)
B104 B105 B109 59.86(14)
B110 B105 B109 59.96(15)
C101 B105 B106 59.32(13)
B104 B105 B106 108.67(17)
B110 B105 B106 59.56(14)
B109 B105 B106 107.82(18)
C101 B105 H10B 123.8
B104 B105 H10B 121.2
B110 B105 H10B 122.5
B109 B105 H10B 122.4
B106 B105 H10B 121.4
C102 B106 C101 58.50(12)
C102 B106 B110 105.01(17)
C101 B106 B110 104.39(16)
C102 B106 B111 58.68(13)
C101 B106 B111 105.22(16)
B110 B106 B111 59.71(15)
C102 B106 B105 105.02(15)
C101 B106 B105 57.71(12)
B110 B106 B105 59.94(14)
B111 B106 B105 107.44(18)
C102 B106 H10C 123.8
C101 B106 H10C 124.3
B110 B106 H10C 123.1
B111 B106 H10C 122.2
B105 B106 H10C 122.6
C102 B107 B111 59.14(13)
C102 B107 B112 105.36(17)
B111 B107 B112 59.74(14)
C102 B107 B108 105.56(17)
B111 B107 B108 108.16(19)
B112 B107 B108 60.26(15)
C102 B107 B103 59.33(12)
B111 B107 B103 107.99(17)
B112 B107 B103 107.23(18)
B108 B107 B103 59.18(13)
C102 B107 H10D 123.8
B111 B107 H10D 121.4
B112 B107 H10D 122.5
B108 B107 H10D 122.2
B103 B107 H10D 122.0
B103 B108 B104 60.42(14)
B103 B108 B107 60.58(14)
B104 B108 B107 108.54(17)
B103 B108 B112 107.80(17)
B104 B108 B112 107.19(18)
B107 B108 B112 59.58(14)
B103 B108 B109 107.76(17)
B104 B108 B109 59.43(14)
B107 B108 B109 107.49(17)
B112 B108 B109 59.49(15)
B103 B108 H10E 121.4
B104 B108 H10E 121.7
B107 B108 H10E 121.5
B112 B108 H10E 122.4
B109 B108 H10E 122.3
B104 B109 B112 107.70(19)
B104 B109 B110 107.67(18)
B112 B109 B110 60.16(15)
B104 B109 B105 59.49(13)
B112 B109 B105 107.71(18)
B110 B109 B105 59.92(14)
B104 B109 B108 59.72(14)
B112 B109 B108 59.84(15)
B110 B109 B108 107.75(19)
B105 B109 B108 107.11(17)
B104 B109 H10F 122.0
B112 B109 H10F 121.7
B110 B109 H10F 121.7
B105 B109 H10F 122.2
B108 B109 H10F 122.1
B111 B110 B106 60.27(14)
B111 B110 B105 108.33(17)
B106 B110 B105 60.50(14)
B111 B110 B109 107.91(18)
B106 B110 B109 108.71(17)
B105 B110 B109 60.12(14)
B111 B110 B112 59.49(15)
B106 B110 B112 107.76(18)
B105 B110 B112 107.52(17)
B109 B110 B112 59.72(16)
B111 B110 H110 121.7
B106 B110 H110 121.2
B105 B110 H110 121.6
B109 B110 H110 121.5
B112 B110 H110 122.4
C102 B111 B112 105.28(17)
C102 B111 B107 58.64(12)
B112 B111 B107 60.13(15)
C102 B111 B110 105.50(17)
B112 B111 B110 60.65(16)
B107 B111 B110 108.67(18)
C102 B111 B106 59.01(13)
B112 B111 B106 108.48(19)
B107 B111 B106 108.10(16)
B110 B111 B106 60.02(15)
C102 B111 H11A 124.4
B112 B111 H11A 121.9
B107 B111 H11A 121.4
B110 B111 H11A 121.8
B106 B111 H11A 121.4
B111 B112 B107 60.13(14)
B111 B112 B109 108.53(19)
B107 B112 B109 108.91(18)
B111 B112 B108 108.40(17)
B107 B112 B108 60.17(14)
B109 B112 B108 60.67(15)
B111 B112 B110 59.87(15)
B107 B112 B110 108.05(18)
B109 B112 B110 60.12(15)
B108 B112 B110 108.37(18)
B111 B112 H11B 121.6
B107 B112 H11B 121.5
B109 B112 H11B 121.1
B108 B112 H11B 121.3
B110 B112 H11B 121.8
C204 N201 C208 117.08(18)
C210 N202 C214 115.8(2)
C203 O201 H201 109.5
C209 O202 H202 109.5
C203 C201 C202 116.77(15)
C203 C201 B204 123.12(16)
C202 C201 B204 109.96(14)
C203 C201 B205 122.65(16)
C202 C201 B205 110.27(15)
B204 C201 B205 62.72(14)
C203 C201 B206 116.05(16)
C202 C201 B206 61.33(12)
B204 C201 B206 113.81(16)
B205 C201 B206 62.10(13)
C203 C201 B203 117.86(16)
C202 C201 B203 60.13(12)
B204 C201 B203 61.96(14)
B205 C201 B203 113.01(15)
B206 C201 B203 112.68(14)
C209 C202 C201 116.51(14)
C209 C202 B211 124.20(16)
C201 C202 B211 110.24(15)
C209 C202 B207 121.73(16)
C201 C202 B207 110.27(14)
B211 C202 B207 62.59(13)
C209 C202 B203 114.60(16)
C201 C202 B203 61.31(12)
B211 C202 B203 113.58(15)
B207 C202 B203 61.92(13)
C209 C202 B206 119.17(16)
C201 C202 B206 59.96(11)
B211 C202 B206 62.54(13)
B207 C202 B206 113.32(16)
B203 C202 B206 112.52(15)
O201 C203 C204 110.17(16)
O201 C203 C201 109.06(16)
C204 C203 C201 110.56(16)
O201 C203 H203 109.0
C204 C203 H203 109.0
C201 C203 H203 109.0
N201 C204 C205 123.13(19)
N201 C204 C203 115.99(17)
C205 C204 C203 120.88(19)
C206 C205 C204 118.3(2)
C206 C205 H205 120.9
C204 C205 H205 120.9
C207 C206 C205 119.4(2)
C207 C206 H206 120.3
C205 C206 H206 120.3
C206 C207 C208 118.4(2)
C206 C207 H207 120.8
C208 C207 H207 120.8
N201 C208 C207 123.7(2)
N201 C208 H208 118.2
C207 C208 H208 118.2
O202 C209 C210 111.37(16)
O202 C209 C202 108.89(16)
C210 C209 C202 111.80(15)
O202 C209 H209 108.2
C210 C209 H209 108.2
C202 C209 H209 108.2
N202 C210 C211 122.6(2)
N202 C210 C209 114.93(18)
C211 C210 C209 122.4(2)
C210 C211 C212 119.6(3)
C210 C211 H211 120.2
C212 C211 H211 120.2
C213 C212 C211 119.2(3)
C213 C212 H212 120.4
C211 C212 H212 120.4
C212 C213 C214 118.8(3)
C212 C213 H213 120.6
C214 C213 H213 120.6
N202 C214 C213 124.0(3)
N202 C214 H214 118.0
C213 C214 H214 118.0
C202 B203 B208 105.72(16)
C202 B203 C201 58.56(11)
B208 B203 C201 105.23(17)
C202 B203 B207 58.63(12)
B208 B203 B207 60.27(14)
C201 B203 B207 105.51(16)
C202 B203 B204 105.44(16)
B208 B203 B204 60.53(15)
C201 B203 B204 57.89(13)
B207 B203 B204 108.29(17)
C202 B203 H20A 123.7
B208 B203 H20A 122.4
C201 B203 H20A 124.1
B207 B203 H20A 121.9
B204 B203 H20A 122.1
C201 B204 B209 105.23(18)
C201 B204 B208 105.66(16)
B209 B204 B208 60.41(16)
C201 B204 B203 60.14(13)
B209 B204 B203 107.41(17)
B208 B204 B203 58.84(14)
C201 B204 B205 58.84(13)
B209 B204 B205 59.62(15)
B208 B204 B205 108.06(19)
B203 B204 B205 108.42(17)
C201 B204 H204 123.7
B209 B204 H204 122.5
B208 B204 H204 122.4
B203 B204 H204 121.6
B205 B204 H204 121.5
C201 B205 B209 105.08(18)
C201 B205 B206 59.16(12)
B209 B205 B206 108.51(17)
C201 B205 B210 105.44(16)
B209 B205 B210 60.91(15)
B206 B205 B210 59.82(13)
C201 B205 B204 58.44(13)
B209 B205 B204 59.83(15)
B206 B205 B204 107.90(17)
B210 B205 B204 108.46(18)
C201 B205 H20B 124.5
B209 B205 H20B 121.9
B206 B205 H20B 121.4
B210 B205 H20B 121.8
B204 B205 H20B 121.7
C201 B206 C202 58.71(11)
C201 B206 B210 105.49(17)
C202 B206 B210 104.46(16)
C201 B206 B205 58.74(13)
C202 B206 B205 105.57(16)
B210 B206 B205 60.31(14)
C201 B206 B211 105.33(16)
C202 B206 B211 57.67(12)
B210 B206 B211 59.90(13)
B205 B206 B211 108.03(17)
C201 B206 H20C 123.6
C202 B206 H20C 124.3
B210 B206 H20C 122.9
B205 B206 H20C 121.8
B211 B206 H20C 122.5
C202 B207 B212 105.77(17)
C202 B207 B208 105.51(16)
B212 B207 B208 61.11(15)
C202 B207 B203 59.45(12)
B212 B207 B203 108.42(17)
B208 B207 B203 59.20(14)
C202 B207 B211 58.53(12)
B212 B207 B211 60.59(14)
B208 B207 B211 109.17(18)
B203 B207 B211 108.23(16)
C202 B207 H20D 124.2
B212 B207 H20D 121.5
B208 B207 H20D 121.8
B203 B207 H20D 121.6
B211 B207 H20D 121.1
B203 B208 B207 60.53(14)
B203 B208 B204 60.64(14)
B207 B208 B204 108.58(17)
B203 B208 B209 108.15(18)
B207 B208 B209 107.57(18)
B204 B208 B209 59.55(15)
B203 B208 B212 108.07(17)
B207 B208 B212 59.35(14)
B204 B208 B212 107.82(19)
B209 B208 B212 60.02(15)
B203 B208 H20E 121.2
B207 B208 H20E 121.7
B204 B208 H20E 121.5
B209 B208 H20E 122.0
B212 B208 H20E 122.0
B205 B209 B204 60.55(15)
B205 B209 B208 108.50(19)
B204 B209 B208 60.04(15)
B205 B209 B212 108.17(18)
B204 B209 B212 108.41(19)
B208 B209 B212 60.27(15)
B205 B209 B210 59.99(14)
B204 B209 B210 108.30(18)
B208 B209 B210 107.94(18)
B212 B209 B210 59.71(15)
B205 B209 H20F 121.4
B204 B209 H20F 121.3
B208 B209 H20F 121.6
B212 B209 H20F 121.6
B210 B209 H20F 121.9
B206 B210 B211 60.62(13)
B206 B210 B205 59.87(13)
B211 B210 B205 108.26(17)
B206 B210 B212 108.42(18)
B211 B210 B212 60.11(14)
B205 B210 B212 107.64(19)
B206 B210 B209 107.10(18)
B211 B210 B209 107.69(19)
B205 B210 B209 59.10(14)
B212 B210 B209 59.93(15)
B206 B210 H210 121.6
B211 B210 H210 121.4
B205 B210 H210 122.1
B212 B210 H210 121.6
B209 B210 H210 122.5
C202 B211 B207 58.88(12)
C202 B211 B210 105.76(16)
B207 B211 B210 107.62(17)
C202 B211 B212 105.04(16)
B207 B211 B212 59.31(14)
B210 B211 B212 60.10(15)
C202 B211 B206 59.79(12)
B207 B211 B206 108.12(16)
B210 B211 B206 59.47(13)
B212 B211 B206 107.50(17)
C202 B211 H21A 123.7
B207 B211 H21A 121.8
B210 B211 H21A 122.3
B212 B211 H21A 122.7
B206 B211 H21A 121.5
B207 B212 B210 108.00(17)
B207 B212 B211 60.10(14)
B210 B212 B211 59.79(14)
B207 B212 B209 107.47(18)
B210 B212 B209 60.36(15)
B211 B212 B209 107.78(17)
B207 B212 B208 59.54(14)
B210 B212 B208 108.01(17)
B211 B212 B208 107.54(17)
B209 B212 B208 59.71(16)
B207 B212 H21B 121.9
B210 B212 H21B 121.5
B211 B212 H21B 121.9
B209 B212 H21B 121.9
B208 B212 H21B 122.1
C31 O31 H31 109.5
O31 C31 H31A 109.5
O31 C31 H31B 109.5
H31A C31 H31B 109.5
O31 C31 H31C 109.5
H31A C31 H31C 109.5
H31B C31 H31C 109.5
C41B O41B H41Y 109.5
O41B C41B H41D 109.5
O41B C41B H41E 109.5
H41D C41B H41E 109.5
O41B C41B H41F 109.5
H41D C41B H41F 109.5
H41E C41B H41F 109.5

loop_
_geom_bond_atom_site_label_1
_geom_bond_atom_site_label_2
_geom_bond_distance
N101 C104 1.345(3)
N101 C108 1.345(3)
N102 C110 1.339(3)
N102 C114 1.347(3)
O101 C103 1.402(2)
O101 H101 0.8200
O102 C109 1.418(2)
O102 H102 0.8200
C101 C103 1.552(3)
C101 C102 1.688(3)
C101 B105 1.701(3)
C101 B103 1.715(3)
C101 B104 1.720(3)
C101 B106 1.731(3)
C102 C109 1.546(3)
C102 B107 1.708(3)
C102 B111 1.717(3)
C102 B106 1.723(3)
C102 B103 1.731(3)
C103 C104 1.519(3)
C103 H103 0.9800
C104 C105 1.380(3)
C105 C106 1.378(3)
C105 H105 0.9300
C106 C107 1.369(4)
C106 H106 0.9300
C107 C108 1.375(4)
C107 H107 0.9300
C108 H108 0.9300
C109 C110 1.517(3)
C109 H109 0.9800
C110 C111 1.389(3)
C111 C112 1.383(3)
C111 H111 0.9300
C112 C113 1.369(3)
C112 H112 0.9300
C113 C114 1.377(4)
C113 H113 0.9300
C114 H114 0.9300
B103 B108 1.762(3)
B103 B104 1.780(4)
B103 B107 1.787(3)
B103 H10A 1.1000
B104 B105 1.765(3)
B104 B109 1.772(3)
B104 B108 1.777(4)
B104 H104 1.1000
B105 B110 1.782(4)
B105 B109 1.786(4)
B105 B106 1.792(4)
B105 H10B 1.1000
B106 B110 1.775(4)
B106 B111 1.780(4)
B106 H10C 1.1000
B107 B111 1.770(3)
B107 B112 1.770(4)
B107 B108 1.781(4)
B107 H10D 1.1000
B108 B112 1.782(4)
B108 B109 1.797(4)
B108 H10E 1.1000
B109 B112 1.776(4)
B109 B110 1.783(4)
B109 H10F 1.1000
B110 B111 1.770(4)
B110 B112 1.784(4)
B110 H110 1.1000
B111 B112 1.763(4)
B111 H11A 1.1000
B112 H11B 1.1000
N201 C204 1.338(3)
N201 C208 1.342(3)
N202 C210 1.343(3)
N202 C214 1.357(3)
O201 C203 1.413(3)
O201 H201 0.8200
O202 C209 1.398(2)
O202 H202 0.8200
C201 C203 1.548(3)
C201 C202 1.698(2)
C201 B204 1.706(3)
C201 B205 1.713(3)
C201 B206 1.721(3)
C201 B203 1.746(3)
C202 C209 1.548(3)
C202 B211 1.705(3)
C202 B207 1.711(3)
C202 B203 1.726(3)
C202 B206 1.744(3)
C203 C204 1.518(3)
C203 H203 0.9800
C204 C205 1.393(3)
C205 C206 1.382(3)
C205 H205 0.9300
C206 C207 1.374(4)
C206 H206 0.9300
C207 C208 1.381(3)
C207 H207 0.9300
C208 H208 0.9300
C209 C210 1.520(3)
C209 H209 0.9800
C210 C211 1.372(3)
C211 C212 1.382(3)
C211 H211 0.9300
C212 C213 1.336(5)
C212 H212 0.9300
C213 C214 1.377(4)
C213 H213 0.9300
C214 H214 0.9300
B203 B208 1.745(3)
B203 B207 1.769(3)
B203 B204 1.777(4)
B203 H20A 1.1000
B204 B209 1.766(4)
B204 B208 1.775(4)
B204 B205 1.779(4)
B204 H204 1.1000
B205 B209 1.763(4)
B205 B206 1.771(3)
B205 B210 1.779(3)
B205 H20B 1.1000
B206 B210 1.770(3)
B206 B211 1.791(3)
B206 H20C 1.1000
B207 B212 1.761(4)
B207 B208 1.764(4)
B207 B211 1.775(3)
B207 H20D 1.1000
B208 B209 1.782(4)
B208 B212 1.792(4)
B208 H20E 1.1000
B209 B212 1.787(4)
B209 B210 1.795(4)
B209 H20F 1.1000
B210 B211 1.778(4)
B210 B212 1.783(4)
B210 H210 1.1000
B211 B212 1.783(4)
B211 H21A 1.1000
B212 H21B 1.1000
O31 C31 1.416(4)
O31 H31 0.8200
C31 H31A 0.9600
C31 H31B 0.9600
C31 H31C 0.9600
O41A C41A 1.318(5)
O41A H41X 0.8200
C41A H41A 0.9600
C41A H41B 0.9600
C41A H41C 0.9600
O41B C41B 1.306(8)
O41B H41Y 0.8200
C41B H41D 0.9600
C41B H41E 0.9600
C41B H41F 0.9600

loop_
_geom_hbond_atom_site_label_D
_geom_hbond_atom_site_label_H
_geom_hbond_atom_site_label_A
_geom_hbond_distance_DH
_geom_hbond_distance_HA
_geom_hbond_distance_DA
_geom_hbond_angle_DHA
_geom_hbond_site_symmetry_A
O101 H101 N201 0.82 2.06 2.847(2) 159.5 5_666
O201 H201 O41A 0.82 1.89 2.674(4) 160.3 5_666
O201 H201 O41B 0.82 2.12 2.574(9) 114.9 5_666
O202 H202 N102 0.82 2.04 2.828(2) 161.7 5_666
O31 H31 N101 0.82 2.27 2.882(3) 131.5 .
O102 H102 O31 0.82 2.01 2.807(3) 164.0 .
